data_1569619
loop_
_publ_author_name
'De, Sagnik'
'Das, Gopal'

_publ_section_title
;
 Surfactant-induced disaggregation of a quinoxaline AIEgen scaffold:
 aggregation aptitude in the solid and solution states.
;
_journal_issue 32
_journal_name_full 'Soft matter'
_journal_page_first 6116
_journal_page_last 6121
_journal_paper_doi 10.1039/d3sm00638g
_journal_volume 19
_journal_year 2023
_chemical_absolute_configuration syn
_chemical_compound_source Synthesis
_chemical_formula_moiety 'C21 H15 N2 O'
_chemical_formula_sum 'C21 H15 N2 O'
_chemical_formula_weight 311.35
_chemical_name_common L4
_chemical_name_systematic L4
_space_group_crystal_system monoclinic
_space_group_IT_number 14
_space_group_name_Hall '-P 2yn'
_space_group_name_H-M_alt 'P 1 21/n 1'
_atom_sites_solution_hydrogens geom
_audit_creation_method SHELXL-2016/6
_audit_update_record
;
2023-03-13 deposited with the CCDC.	2023-07-24 downloaded from the CCDC.
;
_cell_angle_alpha 90
_cell_angle_beta 102.180(8)
_cell_angle_gamma 90
_cell_formula_units_Z 4
_cell_length_a 11.9011(9)
_cell_length_b 6.2428(4)
_cell_length_c 22.2023(16)
_cell_measurement_reflns_used 1828
_cell_measurement_temperature 293(2)
_cell_measurement_theta_max 27.1700
_cell_measurement_theta_min 3.3740
_cell_volume 1612.4(2)
_computing_structure_refinement 'SHELXL-2016/6 (Sheldrick, 2016)'
_computing_structure_solution 'SHELXT 2018/2 (Sheldrick, 2018)'
_diffrn_ambient_temperature 293(2)
_diffrn_measured_fraction_theta_full 0.999
_diffrn_measured_fraction_theta_max 0.999
_diffrn_measurement_device_type 'SuperNova, Single source at offset/far, Eos'
_diffrn_radiation_probe x-ray
_diffrn_radiation_type MoK\a
_diffrn_radiation_wavelength 0.71073
_diffrn_reflns_av_R_equivalents 0.0186
_diffrn_reflns_av_unetI/netI 0.0322
_diffrn_reflns_Laue_measured_fraction_full 0.999
_diffrn_reflns_Laue_measured_fraction_max 0.999
_diffrn_reflns_limit_h_max 14
_diffrn_reflns_limit_h_min -14
_diffrn_reflns_limit_k_max 7
_diffrn_reflns_limit_k_min -7
_diffrn_reflns_limit_l_max 26
_diffrn_reflns_limit_l_min -15
_diffrn_reflns_number 5669
_diffrn_reflns_point_group_measured_fraction_full 0.999
_diffrn_reflns_point_group_measured_fraction_max 0.999
_diffrn_reflns_theta_full 25.000
_diffrn_reflns_theta_max 25.000
_diffrn_reflns_theta_min 2.986
_diffrn_source 'micro-focus sealed X-ray tube'
_exptl_absorpt_coefficient_mu 0.080
_exptl_absorpt_correction_T_max 1.00000
_exptl_absorpt_correction_T_min 0.27640
_exptl_absorpt_correction_type multi-scan
_exptl_absorpt_process_details
;
CrysAlisPro 1.171.40.23a (Rigaku Oxford Diffraction, 2018)
Empirical absorption correction using spherical harmonics,
 implemented in SCALE3 ABSPACK scaling algorithm.
;
_exptl_crystal_colour Yellow
_exptl_crystal_density_diffrn 1.283
_exptl_crystal_description Block
_exptl_crystal_F_000 652
_exptl_crystal_recrystallization_method 'Slow Evaporation'
_refine_diff_density_max 0.514
_refine_diff_density_min -0.399
_refine_diff_density_rms 0.046
_refine_ls_extinction_coef 0.0054(19)
_refine_ls_extinction_expression Fc^*^=kFc[1+0.001xFc^2^\l^3^/sin(2\q)]^-1/4^
_refine_ls_extinction_method 'SHELXL-2016/6 (Sheldrick 2016)'
_refine_ls_goodness_of_fit_ref 1.063
_refine_ls_hydrogen_treatment constr
_refine_ls_matrix_type full
_refine_ls_number_parameters 219
_refine_ls_number_reflns 2843
_refine_ls_number_restraints 0
_refine_ls_restrained_S_all 1.063
_refine_ls_R_factor_all 0.0757
_refine_ls_R_factor_gt 0.0591
_refine_ls_shift/su_max 0.000
_refine_ls_shift/su_mean 0.000
_refine_ls_structure_factor_coef Fsqd
_refine_ls_weighting_details 'w=1/[\s^2^(Fo^2^)+(0.0725P)^2^+1.0445P] where P=(Fo^2^+2Fc^2^)/3'
_refine_ls_weighting_scheme calc
_refine_ls_wR_factor_gt 0.1611
_refine_ls_wR_factor_ref 0.1758
_reflns_Friedel_coverage 0.000
_reflns_number_gt 2184
_reflns_number_total 2843
_reflns_threshold_expression 'I > 2\s(I)'
_cod_data_source_file d3sm00638g2.cif
_cod_data_source_block L4
_cod_depositor_comments 'Adding full bibliography for 1569618--1569621.cif.'
_cod_original_sg_symbol_H-M 'P 21/n'
_cod_database_code 1569619
_shelxl_version_number 2016/6
_shelx_space_group_comment
;
The symmetry employed for this shelxl refinement is uniquely defined
by the following loop, which should always be used as a source of
symmetry information in preference to the above space-group names.
They are only intended as comments.
;

loop_
_space_group_symop_operation_xyz
'x, y, z'
'-x+1/2, y+1/2, -z+1/2'
'-x, -y, -z'
'x-1/2, -y-1/2, z-1/2'

loop_
_atom_site_label
_atom_site_type_symbol
_atom_site_fract_x
_atom_site_fract_y
_atom_site_fract_z
_atom_site_U_iso_or_equiv
_atom_site_adp_type
_atom_site_occupancy
_atom_site_site_symmetry_order
_atom_site_calc_flag
_atom_site_refinement_flags_posn
_atom_site_refinement_flags_adp
_atom_site_refinement_flags_occupancy
_atom_site_disorder_assembly
_atom_site_disorder_group
O24 O 0.91787(18) -0.2953(3) 0.26969(9) 0.0579(6) Uani 1 1 d . . . . .
H15 H 0.884363 -0.244477 0.236714 0.087 Uiso 1 1 calc R U . . .
N1 N 0.72360(17) 0.3547(3) 0.34075(9) 0.0405(5) Uani 1 1 d . . . . .
N2 N 0.89791(17) 0.5803(3) 0.41917(9) 0.0416(5) Uani 1 1 d . . . . .
C15 C 0.8354(2) 0.2928(4) 0.34770(10) 0.0377(6) Uani 1 1 d . . . . .
C13 C 0.7887(2) 0.6341(4) 0.41408(10) 0.0385(6) Uani 1 1 d . . . . .
C19 C 0.9749(2) 0.0416(4) 0.32490(11) 0.0400(6) Uani 1 1 d . . . . .
C14 C 0.6995(2) 0.5234(4) 0.37191(11) 0.0394(6) Uani 1 1 d . . . . .
C16 C 0.9232(2) 0.4104(4) 0.38627(11) 0.0402(6) Uani 1 1 d . . . . .
C20 C 0.8631(2) 0.1066(4) 0.31749(11) 0.0401(6) Uani 1 1 d . . . . .
H11 H 0.804935 0.028060 0.292496 0.048 Uiso 1 1 calc R U . . .
C12 C 0.7658(2) 0.8133(4) 0.45442(11) 0.0427(6) Uani 1 1 d . . . . .
C5 C 0.5763(2) 0.5871(4) 0.35798(11) 0.0434(6) Uani 1 1 d . . . . .
C18 C 1.0625(2) 0.1654(4) 0.36198(12) 0.0477(7) Uani 1 1 d . . . . .
H13 H 1.138749 0.123699 0.365938 0.057 Uiso 1 1 calc R U . . .
C11 C 0.8446(2) 0.9799(4) 0.46656(11) 0.0460(6) Uani 1 1 d . . . . .
H10 H 0.909259 0.977568 0.449259 0.055 Uiso 1 1 calc R U . . .
C21 C 1.0091(2) -0.1610(4) 0.29631(13) 0.0503(7) Uani 1 1 d . . . . .
H14 H 1.085266 -0.194334 0.296378 0.060 Uiso 1 1 calc R U . . .
C17 C 1.0384(2) 0.3433(4) 0.39190(13) 0.0487(7) Uani 1 1 d . . . . .
H12 H 1.097674 0.421311 0.416164 0.058 Uiso 1 1 calc R U . . .
C10 C 0.8284(3) 1.1492(4) 0.50399(12) 0.0562(8) Uani 1 1 d . . . . .
H9 H 0.881398 1.260690 0.511290 0.067 Uiso 1 1 calc R U . . .
C4 C 0.5422(3) 0.7840(5) 0.33137(14) 0.0582(8) Uani 1 1 d . . . . .
H4 H 0.597264 0.883658 0.325902 0.070 Uiso 1 1 calc R U . . .
C7 C 0.6719(2) 0.8155(5) 0.48272(13) 0.0588(8) Uani 1 1 d . . . . .
H6 H 0.619238 0.703557 0.475938 0.071 Uiso 1 1 calc R U . . .
C6 C 0.4931(2) 0.4420(5) 0.36647(14) 0.0599(8) Uani 1 1 d . . . . .
H5 H 0.514744 0.309270 0.384174 0.072 Uiso 1 1 calc R U . . .
C9 C 0.7340(3) 1.1523(5) 0.53031(14) 0.0655(9) Uani 1 1 d . . . . .
H8 H 0.721888 1.268046 0.554547 0.079 Uiso 1 1 calc R U . . .
C8 C 0.6566(3) 0.9838(6) 0.52094(14) 0.0701(10) Uani 1 1 d . . . . .
H7 H 0.594500 0.983473 0.540259 0.084 Uiso 1 1 calc R U . . .
C1 C 0.3776(3) 0.4938(7) 0.34872(18) 0.0801(11) Uani 1 1 d . . . . .
H1 H 0.321969 0.396744 0.355047 0.096 Uiso 1 1 calc R U . . .
C3 C 0.4277(3) 0.8325(6) 0.31311(16) 0.0765(10) Uani 1 1 d . . . . .
H3 H 0.405397 0.963916 0.294703 0.092 Uiso 1 1 calc R U . . .
C2 C 0.3457(3) 0.6873(7) 0.32192(17) 0.0840(12) Uani 1 1 d . . . . .
H2 H 0.268177 0.721228 0.309561 0.101 Uiso 1 1 calc R U . . .

loop_
_atom_site_aniso_label
_atom_site_aniso_U_11
_atom_site_aniso_U_22
_atom_site_aniso_U_33
_atom_site_aniso_U_23
_atom_site_aniso_U_13
_atom_site_aniso_U_12
O24 0.0651(13) 0.0463(11) 0.0561(12) 0.0043(9) -0.0011(9) 0.0043(10)
N1 0.0398(12) 0.0403(11) 0.0393(11) -0.0022(9) 0.0034(9) -0.0021(9)
N2 0.0408(12) 0.0408(12) 0.0403(11) 0.0003(9) 0.0022(9) -0.0016(9)
C15 0.0354(13) 0.0395(13) 0.0365(12) 0.0044(10) 0.0036(10) 0.0021(11)
C13 0.0407(14) 0.0395(13) 0.0334(12) 0.0024(10) 0.0037(10) -0.0024(11)
C19 0.0403(14) 0.0433(14) 0.0352(12) 0.0088(11) 0.0057(10) 0.0055(11)
C14 0.0405(14) 0.0407(13) 0.0365(13) 0.0019(11) 0.0071(10) -0.0014(11)
C16 0.0396(14) 0.0388(13) 0.0398(13) 0.0034(11) 0.0031(10) -0.0014(11)
C20 0.0396(14) 0.0436(14) 0.0344(12) -0.0004(11) 0.0018(10) -0.0026(11)
C12 0.0443(15) 0.0479(15) 0.0333(12) 0.0000(11) 0.0023(10) 0.0010(12)
C5 0.0396(14) 0.0510(15) 0.0378(13) -0.0105(12) 0.0040(10) -0.0022(12)
C18 0.0340(14) 0.0506(16) 0.0558(16) 0.0067(13) 0.0035(11) 0.0045(12)
C11 0.0573(17) 0.0452(14) 0.0349(13) 0.0018(11) 0.0081(11) -0.0014(13)
C21 0.0399(14) 0.0505(16) 0.0579(16) -0.0024(13) 0.0044(12) 0.0072(12)
C17 0.0373(14) 0.0471(15) 0.0565(16) 0.0019(13) -0.0023(12) -0.0022(12)
C10 0.077(2) 0.0459(15) 0.0444(15) -0.0050(13) 0.0103(14) -0.0024(14)
C4 0.0498(17) 0.0584(18) 0.0634(18) 0.0017(15) 0.0048(14) 0.0063(14)
C7 0.0474(16) 0.080(2) 0.0477(16) -0.0153(15) 0.0069(12) -0.0099(15)
C6 0.0467(17) 0.0665(19) 0.0677(19) -0.0081(15) 0.0147(14) -0.0076(14)
C9 0.075(2) 0.067(2) 0.0510(17) -0.0170(15) 0.0053(15) 0.0133(17)
C8 0.0528(19) 0.105(3) 0.0538(18) -0.0172(18) 0.0129(14) 0.0095(19)
C1 0.0460(19) 0.104(3) 0.094(3) -0.029(2) 0.0254(18) -0.0147(19)
C3 0.060(2) 0.088(3) 0.076(2) -0.0009(19) 0.0030(17) 0.028(2)
C2 0.0428(19) 0.124(3) 0.081(2) -0.033(2) 0.0031(16) 0.023(2)

loop_
_atom_type_symbol
_atom_type_description
_atom_type_scat_dispersion_real
_atom_type_scat_dispersion_imag
_atom_type_scat_source
C C 0.0033 0.0016 'International Tables Vol C Tables 4.2.6.8 and 6.1.1.4'
H H 0.0000 0.0000 'International Tables Vol C Tables 4.2.6.8 and 6.1.1.4'
N N 0.0061 0.0033 'International Tables Vol C Tables 4.2.6.8 and 6.1.1.4'
O O 0.0106 0.0060 'International Tables Vol C Tables 4.2.6.8 and 6.1.1.4'

loop_
_geom_angle_atom_site_label_1
_geom_angle_atom_site_label_2
_geom_angle_atom_site_label_3
_geom_angle
_geom_angle_site_symmetry_1
_geom_angle_site_symmetry_3
_geom_angle_publ_flag
C14 N1 C15 118.7(2) . . ?
C13 N2 C16 118.5(2) . . ?
N1 C15 C16 120.1(2) . . ?
N1 C15 C20 119.9(2) . . ?
C16 C15 C20 120.0(2) . . ?
N2 C13 C14 120.7(2) . . ?
N2 C13 C12 116.0(2) . . ?
C14 C13 C12 123.3(2) . . ?
C20 C19 C18 119.1(2) . . ?
C20 C19 C21 122.7(2) . . ?
C18 C19 C21 118.1(2) . . ?
N1 C14 C13 120.8(2) . . ?
N1 C14 C5 114.6(2) . . ?
C13 C14 C5 124.6(2) . . ?
N2 C16 C15 120.9(2) . . ?
N2 C16 C17 120.3(2) . . ?
C15 C16 C17 118.7(2) . . ?
C19 C20 C15 120.3(2) . . ?
C11 C12 C7 118.6(2) . . ?
C11 C12 C13 118.5(2) . . ?
C7 C12 C13 122.9(2) . . ?
C6 C5 C4 119.0(3) . . ?
C6 C5 C14 119.9(3) . . ?
C4 C5 C14 120.8(2) . . ?
C17 C18 C19 121.8(2) . . ?
C10 C11 C12 121.0(3) . . ?
O24 C21 C19 115.2(2) . . ?
C18 C17 C16 120.1(2) . . ?
C9 C10 C11 119.8(3) . . ?
C3 C4 C5 120.3(3) . . ?
C8 C7 C12 120.4(3) . . ?
C5 C6 C1 120.3(3) . . ?
C10 C9 C8 120.2(3) . . ?
C9 C8 C7 119.9(3) . . ?
C2 C1 C6 119.9(3) . . ?
C4 C3 C2 120.2(3) . . ?
C1 C2 C3 120.3(3) . . ?

loop_
_geom_bond_atom_site_label_1
_geom_bond_atom_site_label_2
_geom_bond_distance
_geom_bond_site_symmetry_2
_geom_bond_publ_flag
O24 C21 1.400(3) . ?
N1 C14 1.324(3) . ?
N1 C15 1.363(3) . ?
N2 C13 1.324(3) . ?
N2 C16 1.357(3) . ?
C15 C16 1.409(3) . ?
C15 C20 1.415(3) . ?
C13 C14 1.435(3) . ?
C13 C12 1.493(3) . ?
C19 C20 1.367(3) . ?
C19 C18 1.415(4) . ?
C19 C21 1.509(4) . ?
C14 C5 1.488(3) . ?
C16 C17 1.413(3) . ?
C12 C11 1.388(4) . ?
C12 C7 1.392(4) . ?
C5 C6 1.384(4) . ?
C5 C4 1.387(4) . ?
C18 C17 1.356(4) . ?
C11 C10 1.383(4) . ?
C10 C9 1.372(4) . ?
C4 C3 1.371(4) . ?
C7 C8 1.386(4) . ?
C6 C1 1.385(4) . ?
C9 C8 1.384(5) . ?
C1 C2 1.365(5) . ?
C3 C2 1.375(5) . ?
